data_4305433
loop_
_publ_author_name
'Junhua Jia'
'Alexander J. Blake'
'Neil R. Champness'
'Peter Hubberstey'
'Claire Wilson'
'Martin Schr\"oder'

_publ_section_title
;
Multi-Dimensional Transition-Metal Coordination Polymers of
4,4'-Bipyridine-N,N'-dioxide: 1D Chains and 2D Sheets
;
_journal_name_full 'Inorganic Chemistry'
_journal_page_first 8652
_journal_page_last 8664
_journal_paper_doi 10.1021/ic800422g
_journal_volume 47
_journal_year 2008
_chemical_formula_moiety 'C60 H48 Cd N12 O12, 2(N O3)'
_chemical_formula_sum 'C60 H48 Cd N14 O18'
_chemical_formula_weight 1365.52
_space_group_IT_number 2
_symmetry_cell_setting triclinic
_symmetry_space_group_name_Hall '-P 1'
_symmetry_space_group_name_H-M 'P -1'
_atom_sites_solution_hydrogens geom
_atom_sites_solution_primary direct
_atom_sites_solution_secondary difmap
_audit_creation_method 'enCIFer editing of SHELXL97 CIF output'
_cell_angle_alpha 104.179(2)
_cell_angle_beta 95.648(2)
_cell_angle_gamma 98.822(2)
_cell_formula_units_Z 1
_cell_length_a 8.8749(13)
_cell_length_b 11.779(2)
_cell_length_c 13.969(2)
_cell_measurement_reflns_used 7781
_cell_measurement_temperature 150(2)
_cell_measurement_theta_max 27.48
_cell_measurement_theta_min 2.36
_cell_volume 1384.9(4)
_computing_cell_refinement 'Bruker SAINT version 6.36A (Bruker, 2000)'
_computing_data_collection 'Bruker SMART version 5.625 (Bruker, 2001)'
_computing_data_reduction 'Bruker SAINT; SHELXTL (Sheldrick, 2008)'
_computing_molecular_graphics 'Bruker SHELXTL'
_computing_publication_material 'enCIFer(Allen et al.,2004) PLATON(Spek,2003)'
_computing_structure_refinement 'SHELXL97 (Sheldrick, 2008)'
_computing_structure_solution 'SHELXS97 (Sheldrick, 2008)'
_diffrn_ambient_temperature 150(2)
_diffrn_measured_fraction_theta_full 0.980
_diffrn_measured_fraction_theta_max 0.980
_diffrn_measurement_device_type 'Bruker SMART APEX CCD area detector'
_diffrn_measurement_method omega
_diffrn_radiation_monochromator graphite
_diffrn_radiation_source 'normal-focus sealed tube'
_diffrn_radiation_type MoK\a
_diffrn_radiation_wavelength 0.71073
_diffrn_reflns_av_R_equivalents 0.015
_diffrn_reflns_av_sigmaI/netI 0.021
_diffrn_reflns_limit_h_max 11
_diffrn_reflns_limit_h_min -11
_diffrn_reflns_limit_k_max 15
_diffrn_reflns_limit_k_min -15
_diffrn_reflns_limit_l_max 18
_diffrn_reflns_limit_l_min -18
_diffrn_reflns_number 12190
_diffrn_reflns_theta_full 27.47
_diffrn_reflns_theta_max 27.47
_diffrn_reflns_theta_min 2.04
_diffrn_standards_decay_% 0
_diffrn_standards_number 0
_exptl_absorpt_coefficient_mu 0.488
_exptl_absorpt_correction_T_max 1.0000
_exptl_absorpt_correction_T_min 0.8698
_exptl_absorpt_correction_type multi-scan
_exptl_absorpt_process_details '(SADABS; Bruker, 2001)'
_exptl_crystal_colour COLOURLESS
_exptl_crystal_density_diffrn 1.637
_exptl_crystal_density_method 'not measured'
_exptl_crystal_description TABLET
_exptl_crystal_F_000 698
_exptl_crystal_size_max 0.37
_exptl_crystal_size_mid 0.33
_exptl_crystal_size_min 0.10
_refine_diff_density_max 0.92
_refine_diff_density_min -0.20
_refine_diff_density_rms 0.07
_refine_ls_extinction_method none
_refine_ls_goodness_of_fit_ref 1.07
_refine_ls_hydrogen_treatment 'riding model'
_refine_ls_matrix_type full
_refine_ls_number_parameters 444
_refine_ls_number_reflns 6244
_refine_ls_number_restraints 30
_refine_ls_restrained_S_all 1.08
_refine_ls_R_factor_all 0.0328
_refine_ls_R_factor_gt 0.0312
_refine_ls_shift/su_max 0.001
_refine_ls_shift/su_mean 0.000
_refine_ls_structure_factor_coef Fsqd
_refine_ls_weighting_details
;
calc w=1/[\s^2^(Fo^2^)+(0.049P)^2^+0.640P] where P=(Fo^2^+2Fc^2^)/3
;
_refine_ls_weighting_scheme calc
_refine_ls_wR_factor_gt 0.0811
_refine_ls_wR_factor_ref 0.0821
_reflns_number_gt 6001
_reflns_number_total 6244
_reflns_threshold_expression >2sigma(I)
_cod_data_source_file ic800422g-file001_11.cif
_cod_data_source_block compound_11_CDBZA2
_cod_depositor_comments
;
The following automatic conversions were performed:
'_symmetry_cell_setting' value 'Triclinic' changed to 'triclinic'
according to '/home/saulius/struct/CIF-dictionaries/cif_core.dic'
dictionary named 'cif_core.dic' version 2.4.1 from 2010-06-29.

Automatic conversion script
Id: cif_fix_enum 1527 2010-12-29 10:47:43Z saulius 
;
_cod_original_cell_volume 1384.9(6)
_cod_database_code 4305433

loop_
_symmetry_equiv_pos_as_xyz
'x, y, z'
'-x, -y, -z'

loop_
_atom_site_label
_atom_site_type_symbol
_atom_site_fract_x
_atom_site_fract_y
_atom_site_fract_z
_atom_site_U_iso_or_equiv
_atom_site_adp_type
_atom_site_occupancy
_atom_site_symmetry_multiplicity
_atom_site_calc_flag
_atom_site_refinement_flags
_atom_site_disorder_assembly
_atom_site_disorder_group
Cd1 Cd 0.0000 0.5000 0.5000 0.02085(7) Uani 1 2 d S . .
O1 O -0.08638(16) 0.47428(13) 0.64336(10) 0.0312(3) Uani 1 1 d . . .
O2 O 0.56466(19) 0.34309(17) 1.18821(12) 0.0459(4) Uani 1 1 d . . .
O3 O -0.01648(17) 0.30097(11) 0.45850(10) 0.0308(3) Uani 1 1 d . . .
O4 O -0.19918(19) -0.24247(14) -0.19866(11) 0.0407(4) Uani 1 1 d . . .
O5 O 0.24889(15) 0.52594(12) 0.55974(11) 0.0317(3) Uani 1 1 d . . .
O6 O 0.82306(17) -0.11510(13) 0.41412(12) 0.0374(3) Uani 1 1 d . . .
C1 C 0.0285(2) 0.53407(17) 0.80684(14) 0.0280(4) Uani 1 1 d . . .
H1A H -0.0219 0.6007 0.8170 0.034 Uiso 1 1 calc R . .
C2 C 0.1220(2) 0.51800(17) 0.88459(14) 0.0285(4) Uani 1 1 d . . .
H2A H 0.1363 0.5739 0.9481 0.034 Uiso 1 1 calc R . .
C3 C 0.1967(2) 0.42008(16) 0.87147(14) 0.0252(4) Uani 1 1 d . . .
C4 C 0.1716(2) 0.34142(17) 0.77652(14) 0.0281(4) Uani 1 1 d . . .
H4A H 0.2197 0.2735 0.7646 0.034 Uiso 1 1 calc R . .
C5 C 0.0782(2) 0.36074(17) 0.69989(14) 0.0287(4) Uani 1 1 d . . .
H5A H 0.0633 0.3069 0.6354 0.034 Uiso 1 1 calc R . .
C6 C 0.3764(2) 0.43571(19) 1.13162(16) 0.0334(4) Uani 1 1 d . . .
H6A H 0.3657 0.4732 1.1984 0.040 Uiso 1 1 calc R . .
C7 C 0.2868(2) 0.45675(17) 1.05423(15) 0.0296(4) Uani 1 1 d . . .
H7A H 0.2167 0.5099 1.0684 0.036 Uiso 1 1 calc R . .
C8 C 0.2968(2) 0.40157(17) 0.95496(14) 0.0271(4) Uani 1 1 d . . .
C9 C 0.4057(2) 0.32732(18) 0.93970(16) 0.0316(4) Uani 1 1 d . . .
H9A H 0.4179 0.2883 0.8736 0.038 Uiso 1 1 calc R . .
C10 C 0.4952(2) 0.3100(2) 1.01880(17) 0.0356(4) Uani 1 1 d . . .
H10A H 0.5696 0.2602 1.0064 0.043 Uiso 1 1 calc R . .
C11 C -0.1621(2) 0.24115(17) 0.30172(15) 0.0299(4) Uani 1 1 d . . .
H11A H -0.2104 0.3088 0.3167 0.036 Uiso 1 1 calc R . .
C12 C -0.2013(2) 0.15928(18) 0.20931(15) 0.0306(4) Uani 1 1 d . . .
H12A H -0.2762 0.1714 0.1612 0.037 Uiso 1 1 calc R . .
C13 C -0.1322(2) 0.05922(17) 0.18580(15) 0.0286(4) Uani 1 1 d . . .
C14 C -0.0271(2) 0.04447(18) 0.26123(15) 0.0316(4) Uani 1 1 d . . .
H14A H 0.0192 -0.0243 0.2494 0.038 Uiso 1 1 calc R . .
C15 C 0.0102(2) 0.12683(17) 0.35118(15) 0.0307(4) Uani 1 1 d . . .
H15A H 0.0830 0.1156 0.4010 0.037 Uiso 1 1 calc R . .
C16 C -0.2785(3) -0.0894(2) -0.08719(16) 0.0391(5) Uani 1 1 d . . .
H16A H -0.3515 -0.0816 -0.1385 0.047 Uiso 1 1 calc R . .
C17 C -0.2651(3) -0.01478(19) 0.00693(17) 0.0371(5) Uani 1 1 d . . .
H17A H -0.3277 0.0444 0.0192 0.045 Uiso 1 1 calc R . .
C18 C -0.1607(2) -0.02451(17) 0.08509(15) 0.0300(4) Uani 1 1 d . . .
C19 C -0.0738(2) -0.11405(18) 0.06047(15) 0.0320(4) Uani 1 1 d . . .
H19A H -0.0026 -0.1256 0.1110 0.038 Uiso 1 1 calc R . .
C20 C -0.0884(3) -0.18530(19) -0.03416(16) 0.0350(4) Uani 1 1 d . . .
H20A H -0.0259 -0.2443 -0.0482 0.042 Uiso 1 1 calc R . .
C21 C 0.3219(2) 0.37640(17) 0.43986(14) 0.0277(4) Uani 1 1 d . . .
H21A H 0.2595 0.3945 0.3884 0.033 Uiso 1 1 calc R . .
C22 C 0.4055(2) 0.28645(17) 0.41675(14) 0.0267(4) Uani 1 1 d . . .
H22A H 0.4004 0.2428 0.3492 0.032 Uiso 1 1 calc R . .
C23 C 0.4977(2) 0.25877(16) 0.49159(14) 0.0239(3) Uani 1 1 d . . .
C24 C 0.5047(2) 0.32793(17) 0.58908(14) 0.0271(4) Uani 1 1 d . . .
H24A H 0.5688 0.3134 0.6417 0.032 Uiso 1 1 calc R . .
C25 C 0.4197(2) 0.41684(18) 0.60974(14) 0.0279(4) Uani 1 1 d . . .
H25A H 0.4248 0.4631 0.6765 0.033 Uiso 1 1 calc R . .
C26 C 0.6132(2) -0.03318(17) 0.37293(15) 0.0294(4) Uani 1 1 d . . .
H26A H 0.5756 -0.1015 0.3187 0.035 Uiso 1 1 calc R . .
C27 C 0.5323(2) 0.05900(17) 0.38999(14) 0.0270(4) Uani 1 1 d . . .
H27A H 0.4402 0.0538 0.3470 0.032 Uiso 1 1 calc R . .
C28 C 0.5841(2) 0.16012(16) 0.46978(13) 0.0240(3) Uani 1 1 d . . .
C29 C 0.7200(2) 0.16231(17) 0.53057(14) 0.0263(4) Uani 1 1 d . . .
H29A H 0.7584 0.2289 0.5862 0.032 Uiso 1 1 calc R . .
C30 C 0.7989(2) 0.06933(17) 0.51075(15) 0.0279(4) Uani 1 1 d . . .
H30A H 0.8919 0.0731 0.5524 0.033 Uiso 1 1 calc R . .
N1 N 0.00747(18) 0.45597(14) 0.71584(11) 0.0256(3) Uani 1 1 d . . .
N2 N 0.4799(2) 0.36236(16) 1.11428(14) 0.0341(4) Uani 1 1 d . . .
N3 N -0.05622(19) 0.22518(14) 0.37011(12) 0.0279(3) Uani 1 1 d . . .
N4 N -0.1900(2) -0.17385(16) -0.10858(13) 0.0350(4) Uani 1 1 d . . .
N5 N 0.32876(17) 0.43869(14) 0.53552(12) 0.0262(3) Uani 1 1 d . . .
N6 N 0.74601(18) -0.02788(14) 0.43258(13) 0.0277(3) Uani 1 1 d . . .
N1S N 0.2592(2) 0.77888(18) 0.17117(15) 0.0456(5) Uani 1 1 d D . .
O1SA O 0.3378(8) 0.7219(5) 0.2118(3) 0.0746(17) Uani 0.689(6) 1 d PD A 1
O1SB O 0.1921(10) 0.7370(6) 0.0853(4) 0.060(2) Uani 0.689(6) 1 d PD A 1
O1SC O 0.2401(4) 0.8778(3) 0.2219(2) 0.0750(14) Uani 0.689(6) 1 d PD A 1
O2SA O 0.2809(15) 0.7141(10) 0.2264(8) 0.089(5) Uani 0.311(6) 1 d PD A 2
O2SB O 0.171(2) 0.7368(13) 0.0910(9) 0.076(7) Uani 0.311(6) 1 d PD A 2
O2SC O 0.3718(8) 0.8624(6) 0.1717(6) 0.080(3) Uiso 0.311(6) 1 d PD A 2

loop_
_atom_site_aniso_label
_atom_site_aniso_U_11
_atom_site_aniso_U_22
_atom_site_aniso_U_33
_atom_site_aniso_U_23
_atom_site_aniso_U_13
_atom_site_aniso_U_12
Cd1 0.02260(10) 0.01890(10) 0.01967(10) 0.00175(6) -0.00112(6) 0.00769(6)
O1 0.0315(7) 0.0433(8) 0.0211(6) 0.0089(6) 0.0007(5) 0.0157(6)
O2 0.0386(9) 0.0614(11) 0.0400(9) 0.0229(8) -0.0095(7) 0.0101(8)
O3 0.0430(8) 0.0192(6) 0.0261(7) -0.0002(5) 0.0008(6) 0.0066(5)
O4 0.0499(9) 0.0396(8) 0.0242(7) -0.0006(6) 0.0051(6) -0.0022(7)
O5 0.0252(7) 0.0266(7) 0.0368(8) -0.0049(6) -0.0049(6) 0.0126(5)
O6 0.0352(8) 0.0267(7) 0.0515(9) 0.0066(7) 0.0056(7) 0.0162(6)
C1 0.0336(10) 0.0261(9) 0.0255(9) 0.0052(7) 0.0055(7) 0.0105(7)
C2 0.0353(10) 0.0255(9) 0.0229(9) 0.0027(7) 0.0024(7) 0.0076(8)
C3 0.0265(9) 0.0239(9) 0.0250(9) 0.0072(7) 0.0022(7) 0.0036(7)
C4 0.0324(10) 0.0251(9) 0.0264(9) 0.0044(7) 0.0030(7) 0.0093(7)
C5 0.0328(10) 0.0275(9) 0.0235(9) 0.0007(7) 0.0019(7) 0.0093(8)
C6 0.0358(11) 0.0318(10) 0.0292(10) 0.0082(8) -0.0027(8) 0.0007(8)
C7 0.0323(10) 0.0264(9) 0.0285(9) 0.0075(8) -0.0011(7) 0.0035(7)
C8 0.0281(9) 0.0245(9) 0.0278(9) 0.0090(7) 0.0003(7) 0.0011(7)
C9 0.0309(10) 0.0331(10) 0.0327(10) 0.0117(8) 0.0048(8) 0.0062(8)
C10 0.0287(10) 0.0383(11) 0.0424(12) 0.0164(9) 0.0020(8) 0.0070(8)
C11 0.0327(10) 0.0241(9) 0.0335(10) 0.0059(8) 0.0068(8) 0.0085(7)
C12 0.0307(10) 0.0304(10) 0.0289(10) 0.0045(8) 0.0016(7) 0.0071(8)
C13 0.0307(9) 0.0247(9) 0.0284(9) 0.0047(7) 0.0055(7) 0.0019(7)
C14 0.0382(11) 0.0249(9) 0.0325(10) 0.0064(8) 0.0056(8) 0.0101(8)
C15 0.0365(10) 0.0268(9) 0.0303(10) 0.0092(8) 0.0034(8) 0.0085(8)
C16 0.0450(12) 0.0361(11) 0.0311(11) 0.0064(9) -0.0018(9) 0.0008(9)
C17 0.0416(12) 0.0308(10) 0.0354(11) 0.0031(9) 0.0010(9) 0.0078(9)
C18 0.0330(10) 0.0256(9) 0.0289(10) 0.0045(8) 0.0055(8) 0.0018(7)
C19 0.0365(10) 0.0280(10) 0.0297(10) 0.0043(8) 0.0060(8) 0.0054(8)
C20 0.0387(11) 0.0315(10) 0.0324(10) 0.0045(8) 0.0071(8) 0.0043(8)
C21 0.0249(9) 0.0308(10) 0.0265(9) 0.0052(7) -0.0008(7) 0.0090(7)
C22 0.0250(9) 0.0295(9) 0.0243(9) 0.0035(7) 0.0016(7) 0.0083(7)
C23 0.0199(8) 0.0251(9) 0.0263(9) 0.0051(7) 0.0028(6) 0.0062(7)
C24 0.0233(9) 0.0319(10) 0.0249(9) 0.0052(7) -0.0015(7) 0.0084(7)
C25 0.0235(9) 0.0311(9) 0.0246(9) -0.0003(7) -0.0023(7) 0.0075(7)
C26 0.0310(10) 0.0256(9) 0.0300(9) 0.0043(8) 0.0025(7) 0.0066(7)
C27 0.0260(9) 0.0286(9) 0.0260(9) 0.0059(7) 0.0012(7) 0.0069(7)
C28 0.0222(8) 0.0260(9) 0.0249(9) 0.0074(7) 0.0038(7) 0.0068(7)
C29 0.0221(8) 0.0275(9) 0.0280(9) 0.0046(7) 0.0023(7) 0.0061(7)
C30 0.0226(8) 0.0294(9) 0.0319(10) 0.0077(8) 0.0020(7) 0.0073(7)
N1 0.0267(8) 0.0295(8) 0.0213(7) 0.0067(6) 0.0024(6) 0.0083(6)
N2 0.0282(8) 0.0386(10) 0.0359(9) 0.0173(8) -0.0043(7) 0.0004(7)
N3 0.0346(9) 0.0223(7) 0.0249(8) 0.0032(6) 0.0060(6) 0.0030(6)
N4 0.0398(10) 0.0311(9) 0.0293(9) 0.0037(7) 0.0072(7) -0.0027(7)
N5 0.0207(7) 0.0244(8) 0.0307(8) 0.0012(6) -0.0001(6) 0.0078(6)
N6 0.0273(8) 0.0235(8) 0.0348(9) 0.0082(7) 0.0065(6) 0.0096(6)
N1S 0.0446(11) 0.0465(11) 0.0402(11) 0.0027(9) -0.0089(9) 0.0156(9)
O1SA 0.111(4) 0.092(3) 0.032(2) 0.0077(18) 0.001(2) 0.072(3)
O1SB 0.067(3) 0.068(4) 0.038(3) -0.010(3) -0.018(2) 0.042(3)
O1SC 0.098(3) 0.0495(17) 0.0565(19) -0.0206(14) -0.0365(17) 0.0374(17)
O2SA 0.161(14) 0.095(7) 0.046(5) 0.035(5) 0.045(7) 0.078(8)
O2SB 0.062(8) 0.067(9) 0.066(9) -0.046(7) -0.031(6) 0.038(6)

loop_
_atom_type_symbol
_atom_type_description
_atom_type_scat_dispersion_real
_atom_type_scat_dispersion_imag
_atom_type_scat_source
C C 0.0033 0.0016 'International Tables Vol C Tables 4.2.6.8 and 6.1.1.4'
H H 0.0000 0.0000 'International Tables Vol C Tables 4.2.6.8 and 6.1.1.4'
N N 0.0061 0.0033 'International Tables Vol C Tables 4.2.6.8 and 6.1.1.4'
O O 0.0106 0.0060 'International Tables Vol C Tables 4.2.6.8 and 6.1.1.4'
Cd Cd -0.8075 1.2024 'International Tables Vol C Tables 4.2.6.8 and 6.1.1.4'

loop_
_geom_angle_atom_site_label_1
_geom_angle_atom_site_label_2
_geom_angle_atom_site_label_3
_geom_angle
_geom_angle_site_symmetry_1
_geom_angle_site_symmetry_3
_geom_angle_publ_flag
O1 Cd1 O3 84.74(5) . . ?
O1 Cd1 O5 94.92(5) . . ?
O3 Cd1 O5 90.70(5) . . ?
N1 O1 Cd1 120.99(11) . . ?
N3 O3 Cd1 128.50(11) . . ?
N5 O5 Cd1 121.12(10) . . ?
N1 C1 C2 120.56(17) . . ?
C1 C2 C3 120.68(17) . . ?
C4 C3 C2 116.97(17) . . ?
C4 C3 C8 121.97(17) . . ?
C2 C3 C8 121.06(17) . . ?
C5 C4 C3 120.89(17) . . ?
N1 C5 C4 120.28(17) . . ?
N2 C6 C7 121.0(2) . . ?
C6 C7 C8 121.35(19) . . ?
C7 C8 C9 116.12(18) . . ?
C7 C8 C3 121.70(18) . . ?
C9 C8 C3 122.18(18) . . ?
C10 C9 C8 120.9(2) . . ?
N2 C10 C9 121.5(2) . . ?
N3 C11 C12 120.11(18) . . ?
C11 C12 C13 120.92(18) . . ?
C12 C13 C14 116.57(18) . . ?
C12 C13 C18 122.46(18) . . ?
C14 C13 C18 120.89(18) . . ?
C15 C14 C13 121.24(18) . . ?
N3 C15 C14 120.35(18) . . ?
N4 C16 C17 121.6(2) . . ?
C16 C17 C18 121.0(2) . . ?
C19 C18 C17 115.60(19) . . ?
C19 C18 C13 120.75(18) . . ?
C17 C18 C13 123.46(19) . . ?
C20 C19 C18 121.8(2) . . ?
N4 C20 C19 121.5(2) . . ?
N5 C21 C22 119.98(17) . . ?
C21 C22 C23 120.64(17) . . ?
C24 C23 C22 117.31(16) . . ?
C24 C23 C28 120.71(16) . . ?
C22 C23 C28 121.98(16) . . ?
C25 C24 C23 120.62(17) . . ?
N5 C25 C24 120.19(17) . . ?
N6 C26 C27 120.99(18) . . ?
C26 C27 C28 120.79(17) . . ?
C27 C28 C29 116.90(17) . . ?
C27 C28 C23 122.02(16) . . ?
C29 C28 C23 121.05(17) . . ?
C30 C29 C28 120.82(18) . . ?
N6 C30 C29 121.05(17) . . ?
O1 N1 C5 121.09(15) . . ?
O1 N1 C1 118.28(15) . . ?
C5 N1 C1 120.62(16) . . ?
O2 N2 C6 120.59(19) . . ?
O2 N2 C10 120.38(19) . . ?
C6 N2 C10 119.03(17) . . ?
O3 N3 C11 121.72(16) . . ?
O3 N3 C15 117.52(16) . . ?
C11 N3 C15 120.72(17) . . ?
O4 N4 C20 119.80(19) . . ?
O4 N4 C16 121.72(19) . . ?
C20 N4 C16 118.48(18) . . ?
O5 N5 C21 121.10(15) . . ?
O5 N5 C25 117.67(15) . . ?
C21 N5 C25 121.20(16) . . ?
O6 N6 C30 120.35(16) . . ?
O6 N6 C26 120.20(16) . . ?
C30 N6 C26 119.45(16) . . ?
O1SA N1S O1SB 121.3(4) . . ?
O1SA N1S O1SC 118.1(3) . . ?
O1SB N1S O1SC 120.4(4) . . ?
O2SA N1S O2SB 119.2(6) . . ?
O2SA N1S O2SC 117.2(6) . . ?
O2SB N1S O2SC 116.0(7) . . ?

loop_
_geom_bond_atom_site_label_1
_geom_bond_atom_site_label_2
_geom_bond_distance
_geom_bond_site_symmetry_2
_geom_bond_publ_flag
Cd1 O1 2.2844(14) . ?
Cd1 O3 2.2508(13) . ?
Cd1 O5 2.2303(13) . ?
O1 N1 1.327(2) . ?
O2 N2 1.303(2) . ?
O3 N3 1.313(2) . ?
O4 N4 1.306(2) . ?
O5 N5 1.3317(19) . ?
O6 N6 1.308(2) . ?
C1 N1 1.351(2) . ?
C1 C2 1.369(3) . ?
C2 C3 1.399(3) . ?
C3 C4 1.394(3) . ?
C3 C8 1.475(3) . ?
C4 C5 1.374(3) . ?
C5 N1 1.350(2) . ?
C6 N2 1.354(3) . ?
C6 C7 1.373(3) . ?
C7 C8 1.398(3) . ?
C8 C9 1.398(3) . ?
C9 C10 1.371(3) . ?
C10 N2 1.355(3) . ?
C11 N3 1.341(3) . ?
C11 C12 1.384(3) . ?
C12 C13 1.395(3) . ?
C13 C14 1.399(3) . ?
C13 C18 1.480(3) . ?
C14 C15 1.361(3) . ?
C15 N3 1.360(2) . ?
C16 N4 1.355(3) . ?
C16 C17 1.373(3) . ?
C17 C18 1.399(3) . ?
C18 C19 1.396(3) . ?
C19 C20 1.363(3) . ?
C20 N4 1.354(3) . ?
C21 N5 1.348(2) . ?
C21 C22 1.378(3) . ?
C22 C23 1.396(3) . ?
C23 C24 1.395(3) . ?
C23 C28 1.475(2) . ?
C24 C25 1.374(3) . ?
C25 N5 1.350(2) . ?
C26 N6 1.359(3) . ?
C26 C27 1.377(3) . ?
C27 C28 1.398(3) . ?
C28 C29 1.398(3) . ?
C29 C30 1.375(3) . ?
C30 N6 1.359(3) . ?
N1S O1SA 1.230(4) . ?
N1S O1SB 1.231(4) . ?
N1S O2SA 1.233(6) . ?
N1S O2SB 1.245(6) . ?
N1S O1SC 1.252(3) . ?
N1S O2SC 1.288(6) . ?
